data_1576327
loop_
_publ_author_name
'Orellana Ben Amor, Andrea'
'Vendier, Laure'
'Cesar, Vincent'
'Maurel, Vincent'
'Panetier, Julien Andre'
'Queyriaux, Nicolas'

_publ_section_title
;
 N-centered, yet Persistent: Isolation of N2O-Based Radicals through
 FLP-type Stabilization
;
_journal_name_full 'Chemical Science'
_journal_paper_doi 10.1039/D5SC08152A
_journal_year 2025
_chemical_formula_moiety 'C45 H36 B1 F15 N4 O1'
_chemical_formula_sum 'C45 H36 B F15 N4 O'
_chemical_formula_weight 944.59
_space_group_IT_number 14
_space_group_name_Hall '-P 2ybc'
_space_group_name_H-M_alt 'P 1 21/c 1'
_symmetry_cell_setting monoclinic
_symmetry_space_group_name_Hall '-P 2ybc'
_symmetry_space_group_name_H-M 'P 1 21/c 1'
_atom_sites_solution_hydrogens difmap
_atom_sites_solution_primary direct
_audit_block_doi 10.5517/ccdc.csd.cc2mxfxx
_audit_update_record
;
2025-04-02 deposited with the CCDC.	2025-11-26 downloaded from the CCDC.
;
_cell_angle_alpha 90
_cell_angle_beta 95.789(3)
_cell_angle_gamma 90
_cell_formula_units_Z 4
_cell_length_a 12.4951(3)
_cell_length_b 17.7978(14)
_cell_length_c 20.0400(6)
_cell_measurement_reflns_used 27929
_cell_measurement_temperature 100
_cell_measurement_theta_max 75.42
_cell_measurement_theta_min 3.33
_cell_volume 4433.9(4)
_computing_cell_refinement
; 
CrysAlisPro 1.171.41.120a (Rigaku OD, 2021)
;
_computing_data_collection 'CrysAlisPro 1.171.41.120a (Rigaku OD, 2021)'
_computing_data_reduction
; 
CrysAlisPro 1.171.41.120a (Rigaku OD, 2021)
;
_computing_molecular_graphics 'CAMERON (Watkin et al., 1996)'
_computing_publication_material 'CRYSTALS (Betteridge et al., 2003)'
_computing_structure_refinement 'CRYSTALS (Betteridge et al., 2003)'
_computing_structure_solution 'SHELXS 86 (Sheldrick, 1986)'
_diffrn_ambient_temperature 100
_diffrn_detector 'Hybrid Pixel Array Detector'
_diffrn_detector_area_resol_mean 10.0000
_diffrn_detector_type HyPix
_diffrn_measured_fraction_theta_full 0.995
_diffrn_measured_fraction_theta_max 0.972
_diffrn_measurement_device 'four-circle diffractometer'
_diffrn_measurement_device_type 'XtaLAB Synergy, Dualflex, HyPix'
_diffrn_measurement_method '\f & \w scans'
_diffrn_radiation_monochromator mirror
_diffrn_radiation_probe x-ray
_diffrn_radiation_type 'Cu K\a'
_diffrn_radiation_wavelength 1.54184
_diffrn_reflns_av_R_equivalents 0.052
_diffrn_reflns_av_unetI/netI 0.067
_diffrn_reflns_limit_h_max 15
_diffrn_reflns_limit_h_min -15
_diffrn_reflns_limit_k_max 22
_diffrn_reflns_limit_k_min -22
_diffrn_reflns_limit_l_max 20
_diffrn_reflns_limit_l_min -25
_diffrn_reflns_number 71687
_diffrn_reflns_theta_full 71.612
_diffrn_reflns_theta_max 77.839
_diffrn_reflns_theta_min 3.329
_diffrn_source 'micro-focus sealed X-ray tube'
_diffrn_source_type 'PhotonJet (Cu) X-ray Source'
_diffrn_standards_number 0
_exptl_absorpt_coefficient_mu 1.135
_exptl_absorpt_correction_T_max 0.98
_exptl_absorpt_correction_T_min 0.82
_exptl_absorpt_correction_type multi-scan
_exptl_absorpt_process_details
; 
 CrysAlisPro (Rigaku Oxford Diffraction, 2017) 
;
_exptl_crystal_colour yellow
_exptl_crystal_density_diffrn 1.415
_exptl_crystal_description platelet
_exptl_crystal_F_000 1928
_exptl_crystal_size_max 0.150
_exptl_crystal_size_mid 0.080
_exptl_crystal_size_min 0.020
_refine_diff_density_max 0.78
_refine_diff_density_min -0.47
_refine_ls_extinction_method None
_refine_ls_goodness_of_fit_ref 0.9738
_refine_ls_hydrogen_treatment noref
_refine_ls_matrix_type full
_refine_ls_number_parameters 595
_refine_ls_number_reflns 9182
_refine_ls_number_restraints 0
_refine_ls_R_factor_all 0.0649
_refine_ls_R_factor_gt 0.0536
_refine_ls_shift/su_max 0.0003920
_refine_ls_shift/su_mean 0.0000286
_refine_ls_structure_factor_coef Fsqd
_refine_ls_weighting_details
;
 Method= Modified Sheldrick 
 w=1/[\s^2^(F^2^) + ( 0.05P)^2^ + 4.74P] 
 ,where P=(max(Fo^2^,0) + 2Fc^2^)/3 
;
_refine_ls_weighting_scheme calc
_refine_ls_wR_factor_all 0.1348
_refine_ls_wR_factor_gt 0.1273
_refine_ls_wR_factor_ref 0.1348
_reflns_limit_h_max 15
_reflns_limit_h_min -15
_reflns_limit_k_max 22
_reflns_limit_k_min 0
_reflns_limit_l_max 25
_reflns_limit_l_min 0
_reflns_number_gt 7389
_reflns_number_total 9220
_reflns_threshold_expression I>2.0\s(I)
_cod_data_source_file d5sc08152a2.cif
_cod_data_source_block NQN170223
_cod_original_sg_symbol_H-M 'P 1 21/c 1 '
_cod_original_formula_sum 'C45 H36 B1 F15 N4 O1'
_cod_database_code 1576327
_platon_squeeze_void_probe_radius 1.20

loop_
_symmetry_equiv_pos_as_xyz
x,y,z
-x,-y,-z
-x,y+1/2,-z+1/2
x,-y+1/2,z+1/2

loop_
_atom_site_label
_atom_site_type_symbol
_atom_site_fract_x
_atom_site_fract_y
_atom_site_fract_z
_atom_site_U_iso_or_equiv
_atom_site_occupancy
_atom_site_adp_type
_atom_site_refinement_flags_posn
_atom_site_refinement_flags_adp
_atom_site_refinement_flags_occupancy
_atom_site_disorder_assembly
_atom_site_disorder_group
_atom_site_attached_hydrogens
F35 F 0.33278(10) 0.31218(8) 0.19659(7) 0.0429 1.0000 Uani . . . . . .
F64 F 0.10999(10) 0.49210(8) 0.07272(6) 0.0417 1.0000 Uani . . . . . .
F33 F 0.29662(12) 0.17781(8) 0.14043(7) 0.0510 1.0000 Uani . . . . . .
F24 F 0.03236(10) 0.37543(9) 0.28387(7) 0.0493 1.0000 Uani . . . . . .
F26 F 0.40054(10) 0.44211(9) 0.29460(7) 0.0521 1.0000 Uani . . . . . .
F63 F -0.07529(12) 0.63595(9) 0.26890(8) 0.0549 1.0000 Uani . . . . . .
F23 F 0.42993(13) 0.38923(13) 0.41802(8) 0.0757 1.0000 Uani . . . . . .
F65 F -0.03156(11) 0.60201(9) 0.04086(7) 0.0489 1.0000 Uani . . . . . .
O1 O 0.28589(11) 0.45907(8) 0.16945(7) 0.0333 1.0000 Uani . . . . . .
F66 F -0.12963(11) 0.67328(8) 0.13929(8) 0.0545 1.0000 Uani . . . . . .
F62 F 0.06887(11) 0.53020(9) 0.30267(7) 0.0483 1.0000 Uani . . . . . .
F25 F 0.06476(14) 0.32174(11) 0.40898(8) 0.0719 1.0000 Uani . . . . . .
F36 F -0.02692(9) 0.38141(8) 0.12763(7) 0.0459 1.0000 Uani . . . . . .
N4 N 0.43535(13) 0.66309(10) 0.20777(8) 0.0318 1.0000 Uani . . . . . .
F22 F 0.26410(16) 0.32954(13) 0.47808(9) 0.0857 1.0000 Uani . . . . . .
N3 N 0.56994(13) 0.60777(10) 0.16737(8) 0.0297 1.0000 Uani . . . . . .
C59 C 0.59531(17) 0.63563(13) 0.02812(11) 0.0360 1.0000 Uani . . . . . .
H59 H 0.5820 0.6766 0.0599 0.0469 1.0000 Uiso . . . . . .
C4 C -0.05723(17) 0.61858(13) 0.15446(13) 0.0411 1.0000 Uani . . . . . .
C12 C 0.60606(16) 0.67711(13) 0.19147(11) 0.0361 1.0000 Uani . . . . . .
H12 H 0.6753 0.6924 0.1887 0.0537 1.0000 Uiso . . . . . .
C1 C 0.46565(15) 0.59978(12) 0.17797(10) 0.0291 1.0000 Uani . . . . . .
C29 C 0.21749(18) 0.22921(13) 0.13642(11) 0.0394 1.0000 Uani . . . . . .
N2 N 0.41276(13) 0.53443(10) 0.15875(9) 0.0322 1.0000 Uani . . . . . .
C5 C -0.00738(17) 0.58274(14) 0.10525(12) 0.0400 1.0000 Uani . . . . . .
C16 C 0.21394(17) 0.41196(13) 0.28203(11) 0.0371 1.0000 Uani . . . . . .
C6 C 0.06619(16) 0.52686(13) 0.12362(11) 0.0364 1.0000 Uani . . . . . .
C54 C 0.72344(16) 0.52533(14) 0.03751(11) 0.0383 1.0000 Uani . . . . . .
H54 H 0.7361 0.5332 -0.0078 0.0550 1.0000 Uiso . . . . . .
C53 C 0.77307(16) 0.46558(14) 0.07206(12) 0.0410 1.0000 Uani . . . . . .
H53 H 0.8234 0.4363 0.0507 0.0557 1.0000 Uiso . . . . . .
C27 C 0.15583(16) 0.35582(13) 0.16390(10) 0.0342 1.0000 Uani . . . . . .
C17 C 0.31307(18) 0.41308(15) 0.31988(12) 0.0428 1.0000 Uani . . . . . .
C32 C 0.05752(16) 0.33409(14) 0.13081(11) 0.0373 1.0000 Uani . . . . . .
C7 C 0.09631(16) 0.50315(13) 0.18906(11) 0.0352 1.0000 Uani . . . . . .
C50 C 0.63528(15) 0.55500(12) 0.13367(10) 0.0300 1.0000 Uani . . . . . .
C44 C 0.3754(2) 0.64195(15) 0.34278(12) 0.0445 1.0000 Uani . . . . . .
H44 H 0.4278 0.6096 0.3210 0.0582 1.0000 Uiso . . . . . .
C39 C 0.30090(17) 0.67809(13) 0.28748(11) 0.0369 1.0000 Uani . . . . . .
C43 C 0.26333(17) 0.72125(13) 0.17043(11) 0.0372 1.0000 Uani . . . . . .
C11 C 0.52268(17) 0.71150(13) 0.21611(11) 0.0371 1.0000 Uani . . . . . .
H11 H 0.5263 0.7603 0.2362 0.0442 1.0000 Uiso . . . . . .
C38 C 0.32794(16) 0.68637(12) 0.22194(11) 0.0334 1.0000 Uani . . . . . .
C28 C 0.23287(16) 0.29898(13) 0.16498(11) 0.0359 1.0000 Uani . . . . . .
C3 C -0.02946(18) 0.59904(14) 0.22023(13) 0.0423 1.0000 Uani . . . . . .
C61 C 0.4871(2) 0.60832(16) -0.00438(15) 0.0537 1.0000 Uani . . . . . .
H611 H 0.4983 0.5693 -0.0380 0.0935 1.0000 Uiso . . . . . .
H612 H 0.4486 0.6509 -0.0277 0.0935 1.0000 Uiso . . . . . .
H613 H 0.4444 0.5881 0.0292 0.0935 1.0000 Uiso . . . . . .
C2 C 0.04559(17) 0.54347(13) 0.23651(11) 0.0381 1.0000 Uani . . . . . .
C52 C 0.75144(17) 0.44922(13) 0.13661(12) 0.0390 1.0000 Uani . . . . . .
H52 H 0.7847 0.4080 0.1587 0.0532 1.0000 Uiso . . . . . .
C51 C 0.68104(16) 0.49375(12) 0.16939(11) 0.0338 1.0000 Uani . . . . . .
C21 C 0.13327(18) 0.37972(15) 0.31581(12) 0.0425 1.0000 Uani . . . . . .
C55 C 0.65299(15) 0.57222(12) 0.06733(10) 0.0329 1.0000 Uani . . . . . .
C60 C 0.6612(2) 0.66725(18) -0.02542(15) 0.0599 1.0000 Uani . . . . . .
H601 H 0.6579 0.6321 -0.0637 0.1069 1.0000 Uiso . . . . . .
H602 H 0.7346 0.6749 -0.0073 0.1069 1.0000 Uiso . . . . . .
H603 H 0.6288 0.7155 -0.0417 0.1069 1.0000 Uiso . . . . . .
C42 C 0.16466(18) 0.74902(14) 0.18673(13) 0.0428 1.0000 Uani . . . . . .
H42 H 0.1179 0.7732 0.1551 0.0611 1.0000 Uiso . . . . . .
C47 C 0.29547(18) 0.72884(15) 0.09955(12) 0.0421 1.0000 Uani . . . . . .
H47 H 0.3717 0.7107 0.0996 0.0478 1.0000 Uiso . . . . . .
C20 C 0.1475(2) 0.35212(17) 0.37990(13) 0.0532 1.0000 Uani . . . . . .
C49 C 0.2864(4) 0.8104(2) 0.07459(17) 0.0842 1.0000 Uani . . . . . .
H491 H 0.2108 0.8238 0.0724 0.1440 1.0000 Uiso . . . . . .
H492 H 0.3129 0.8117 0.0314 0.1440 1.0000 Uiso . . . . . .
H493 H 0.3293 0.8406 0.1074 0.1440 1.0000 Uiso . . . . . .
C19 C 0.2474(2) 0.35513(18) 0.41491(13) 0.0587 1.0000 Uani . . . . . .
C46 C 0.4386(2) 0.70195(19) 0.38474(14) 0.0593 1.0000 Uani . . . . . .
H461 H 0.4841 0.7287 0.3565 0.0936 1.0000 Uiso . . . . . .
H462 H 0.4844 0.6761 0.4213 0.0936 1.0000 Uiso . . . . . .
H463 H 0.3890 0.7352 0.4040 0.0936 1.0000 Uiso . . . . . .
C58 C 0.7573(2) 0.48132(19) 0.29026(14) 0.0578 1.0000 Uani . . . . . .
H581 H 0.8128 0.4465 0.2774 0.0995 1.0000 Uiso . . . . . .
H582 H 0.7394 0.4695 0.3352 0.0995 1.0000 Uiso . . . . . .
H583 H 0.7847 0.5330 0.2890 0.0995 1.0000 Uiso . . . . . .
C57 C 0.6105(2) 0.39401(15) 0.24066(15) 0.0516 1.0000 Uani . . . . . .
H571 H 0.5435 0.3921 0.2099 0.0812 1.0000 Uiso . . . . . .
H572 H 0.5955 0.3806 0.2855 0.0812 1.0000 Uiso . . . . . .
H573 H 0.6625 0.3588 0.2243 0.0812 1.0000 Uiso . . . . . .
C18 C 0.3311(2) 0.38557(17) 0.38439(13) 0.0519 1.0000 Uani . . . . . .
C56 C 0.65699(18) 0.47346(13) 0.24010(12) 0.0395 1.0000 Uani . . . . . .
H56 H 0.6009 0.5094 0.2539 0.0437 1.0000 Uiso . . . . . .
C41 C 0.13535(18) 0.74230(14) 0.25099(14) 0.0460 1.0000 Uani . . . . . .
H41 H 0.0691 0.7599 0.2630 0.0619 1.0000 Uiso . . . . . .
F37 F -0.05877(11) 0.24840(9) 0.06942(7) 0.0523 1.0000 Uani . . . . . .
F34 F 0.10031(13) 0.14400(9) 0.07589(8) 0.0562 1.0000 Uani . . . . . .
N1 N 0.32861(13) 0.52396(10) 0.18934(9) 0.0320 1.0000 Uani . . . . . .
C30 C 0.11873(19) 0.21157(14) 0.10333(11) 0.0419 1.0000 Uani . . . . . .
C31 C 0.03896(17) 0.26513(14) 0.10076(11) 0.0398 1.0000 Uani . . . . . .
C40 C 0.20140(19) 0.70742(14) 0.30043(13) 0.0444 1.0000 Uani . . . . . .
H40 H 0.1796 0.7023 0.3449 0.0534 1.0000 Uiso . . . . . .
C45 C 0.3153(2) 0.59129(17) 0.38853(13) 0.0542 1.0000 Uani . . . . . .
H451 H 0.2759 0.6202 0.4185 0.0889 1.0000 Uiso . . . . . .
H452 H 0.3697 0.5592 0.4169 0.0889 1.0000 Uiso . . . . . .
H453 H 0.2673 0.5563 0.3621 0.0889 1.0000 Uiso . . . . . .
C48 C 0.2273(3) 0.6798(2) 0.05186(15) 0.0675 1.0000 Uani . . . . . .
H481 H 0.2312 0.6280 0.0671 0.1105 1.0000 Uiso . . . . . .
H482 H 0.2515 0.6847 0.0076 0.1105 1.0000 Uiso . . . . . .
H483 H 0.1521 0.6978 0.0507 0.1105 1.0000 Uiso . . . . . .
B1 B 0.18572(18) 0.43562(15) 0.20301(12) 0.0346 1.0000 Uani . . . . . .

loop_
_atom_site_aniso_label
_atom_site_aniso_U_11
_atom_site_aniso_U_22
_atom_site_aniso_U_33
_atom_site_aniso_U_23
_atom_site_aniso_U_13
_atom_site_aniso_U_12
F35 0.0278(6) 0.0489(8) 0.0513(8) 0.0005(6) 0.0007(5) 0.0045(5)
F64 0.0327(6) 0.0574(8) 0.0369(6) -0.0004(6) 0.0132(5) 0.0085(6)
F33 0.0504(8) 0.0454(8) 0.0579(9) 0.0008(6) 0.0088(7) 0.0116(6)
F24 0.0323(7) 0.0712(10) 0.0465(7) -0.0034(7) 0.0136(6) -0.0155(6)
F26 0.0266(6) 0.0816(11) 0.0482(8) 0.0148(7) 0.0042(5) -0.0067(6)
F63 0.0460(8) 0.0548(9) 0.0684(9) -0.0193(7) 0.0280(7) 0.0013(7)
F23 0.0461(9) 0.1253(16) 0.0532(9) 0.0249(10) -0.0063(7) -0.0006(10)
F65 0.0370(7) 0.0598(9) 0.0493(8) 0.0058(7) 0.0016(6) 0.0062(6)
O1 0.0243(7) 0.0375(8) 0.0397(8) -0.0032(6) 0.0109(6) -0.0032(6)
F66 0.0332(7) 0.0485(8) 0.0829(11) -0.0039(7) 0.0112(7) 0.0089(6)
F62 0.0466(8) 0.0612(9) 0.0393(7) -0.0086(6) 0.0148(6) -0.0009(7)
F25 0.0655(11) 0.0984(14) 0.0558(9) 0.0140(9) 0.0266(8) -0.0276(10)
F36 0.0218(6) 0.0590(9) 0.0577(8) -0.0036(7) 0.0081(5) 0.0025(6)
N4 0.0220(8) 0.0396(10) 0.0351(9) -0.0059(7) 0.0090(7) -0.0008(7)
F22 0.0791(13) 0.1291(18) 0.0496(9) 0.0363(10) 0.0096(9) -0.0062(12)
N3 0.0216(8) 0.0358(9) 0.0329(8) -0.0030(7) 0.0083(6) -0.0014(7)
C59 0.0324(10) 0.0419(12) 0.0355(11) -0.0010(9) 0.0120(8) -0.0004(9)
C4 0.0231(10) 0.0397(12) 0.0619(15) -0.0045(10) 0.0105(9) -0.0002(9)
C12 0.0248(10) 0.0422(12) 0.0425(12) -0.0085(9) 0.0086(8) -0.0057(9)
C1 0.0231(9) 0.0355(11) 0.0298(9) -0.0002(8) 0.0076(7) -0.0001(8)
C29 0.0370(11) 0.0424(12) 0.0406(12) 0.0046(9) 0.0131(9) 0.0039(10)
N2 0.0207(8) 0.0372(9) 0.0404(9) -0.0015(7) 0.0115(7) -0.0017(7)
C5 0.0268(10) 0.0470(13) 0.0465(12) 0.0011(10) 0.0052(9) -0.0023(9)
C16 0.0286(10) 0.0448(12) 0.0391(11) -0.0011(9) 0.0090(8) -0.0023(9)
C6 0.0240(9) 0.0463(13) 0.0406(11) -0.0035(9) 0.0121(8) -0.0002(9)
C54 0.0249(10) 0.0517(13) 0.0400(11) -0.0083(10) 0.0116(8) -0.0012(9)
C53 0.0223(10) 0.0513(14) 0.0503(13) -0.0113(11) 0.0083(9) 0.0039(9)
C27 0.0238(9) 0.0455(12) 0.0347(10) 0.0025(9) 0.0102(8) -0.0005(8)
C17 0.0314(11) 0.0563(15) 0.0415(12) 0.0061(10) 0.0083(9) -0.0031(10)
C32 0.0249(10) 0.0509(13) 0.0375(11) 0.0039(10) 0.0102(8) 0.0017(9)
C7 0.0235(9) 0.0438(12) 0.0399(11) -0.0024(9) 0.0116(8) -0.0035(8)
C50 0.0188(8) 0.0361(11) 0.0363(10) -0.0043(8) 0.0090(7) -0.0014(8)
C44 0.0403(12) 0.0554(15) 0.0397(12) -0.0060(10) 0.0132(10) -0.0006(11)
C39 0.0322(10) 0.0389(12) 0.0415(12) -0.0095(9) 0.0133(9) -0.0019(9)
C43 0.0271(10) 0.0417(12) 0.0437(12) -0.0053(9) 0.0083(9) -0.0010(9)
C11 0.0281(10) 0.0410(12) 0.0429(12) -0.0130(9) 0.0077(9) -0.0049(9)
C38 0.0230(9) 0.0379(11) 0.0411(11) -0.0086(9) 0.0125(8) -0.0018(8)
C28 0.0259(10) 0.0469(13) 0.0354(11) 0.0047(9) 0.0057(8) -0.0014(9)
C3 0.0294(11) 0.0439(13) 0.0565(14) -0.0143(11) 0.0194(10) -0.0042(9)
C61 0.0404(13) 0.0574(16) 0.0617(16) 0.0092(13) -0.0030(11) -0.0001(12)
C2 0.0290(10) 0.0470(13) 0.0400(11) -0.0054(10) 0.0113(9) -0.0056(9)
C52 0.0238(10) 0.0415(12) 0.0523(13) -0.0022(10) 0.0061(9) 0.0049(9)
C51 0.0218(9) 0.0388(11) 0.0414(11) -0.0002(9) 0.0063(8) -0.0024(8)
C21 0.0340(11) 0.0544(14) 0.0405(12) -0.0011(10) 0.0101(9) -0.0078(10)
C55 0.0227(9) 0.0404(12) 0.0367(11) -0.0025(9) 0.0079(8) -0.0036(8)
C60 0.0492(15) 0.0676(18) 0.0662(17) 0.0171(14) 0.0222(13) -0.0000(13)
C42 0.0279(10) 0.0430(13) 0.0582(14) -0.0050(11) 0.0077(10) 0.0015(9)
C47 0.0311(11) 0.0551(14) 0.0409(12) -0.0016(10) 0.0074(9) 0.0009(10)
C20 0.0502(15) 0.0656(17) 0.0466(14) 0.0058(12) 0.0186(11) -0.0147(13)
C49 0.132(3) 0.064(2) 0.0624(19) -0.0045(16) 0.038(2) -0.016(2)
C19 0.0620(17) 0.077(2) 0.0378(13) 0.0172(13) 0.0086(12) -0.0036(15)
C46 0.0504(15) 0.079(2) 0.0486(15) -0.0040(14) 0.0058(12) -0.0190(14)
C58 0.0459(14) 0.079(2) 0.0473(14) 0.0135(13) 0.0011(11) -0.0091(14)
C57 0.0421(13) 0.0470(14) 0.0684(17) 0.0123(12) 0.0185(12) 0.0001(11)
C18 0.0392(13) 0.0716(18) 0.0441(13) 0.0096(12) -0.0001(10) 0.0006(12)
C56 0.0311(11) 0.0444(13) 0.0441(12) 0.0078(10) 0.0084(9) 0.0022(9)
C41 0.0303(11) 0.0446(13) 0.0664(16) -0.0105(11) 0.0209(11) 0.0034(10)
F37 0.0354(7) 0.0700(10) 0.0518(8) -0.0082(7) 0.0054(6) -0.0147(7)
F34 0.0609(9) 0.0499(9) 0.0596(9) -0.0123(7) 0.0141(7) -0.0097(7)
N1 0.0248(8) 0.0371(9) 0.0348(9) -0.0027(7) 0.0066(7) -0.0006(7)
C30 0.0434(12) 0.0470(13) 0.0370(11) -0.0008(10) 0.0122(9) -0.0075(10)
C31 0.0294(10) 0.0532(14) 0.0382(11) 0.0007(10) 0.0097(9) -0.0091(10)
C40 0.0377(12) 0.0476(13) 0.0519(13) -0.0111(11) 0.0237(10) -0.0016(10)
C45 0.0586(16) 0.0622(17) 0.0432(13) -0.0049(12) 0.0117(12) -0.0125(13)
C48 0.0648(19) 0.089(2) 0.0497(16) -0.0118(15) 0.0080(13) -0.0205(17)
B1 0.0217(10) 0.0449(14) 0.0386(12) -0.0012(10) 0.0098(9) -0.0017(9)

loop_
_atom_type_symbol
_atom_type_scat_dispersion_real
_atom_type_scat_dispersion_imag
_atom_type_scat_Cromer_Mann_a1
_atom_type_scat_Cromer_Mann_b1
_atom_type_scat_Cromer_Mann_a2
_atom_type_scat_Cromer_Mann_b2
_atom_type_scat_Cromer_Mann_a3
_atom_type_scat_Cromer_Mann_b3
_atom_type_scat_Cromer_Mann_a4
_atom_type_scat_Cromer_Mann_b4
_atom_type_scat_Cromer_Mann_c
_atom_type_scat_source
C 0.0181 0.0091 2.3100 20.8439 1.0200 10.2075 1.5886 0.5687 0.8650 51.6512 0.2156 'International Tables Vol C 4.2.6.8 and 6.1.1.4'
H 0.0000 0.0000 0.4930 10.5109 0.3229 26.1257 0.1402 3.1424 0.0408 57.7998 0.0030 'International Tables Vol C 4.2.6.8 and 6.1.1.4'
B 0.0090 0.0039 2.0545 23.2185 1.3326 1.0210 1.0979 60.3498 0.7068 0.1403 -0.1932 'International Tables Vol C 4.2.6.8 and 6.1.1.4'
N 0.0311 0.0180 12.2126 0.0057 3.1322 9.8933 2.0125 28.9975 1.1663 0.5826 -11.5290 'International Tables Vol C 4.2.6.8 and 6.1.1.4'
O 0.0492 0.0322 3.0485 13.2771 2.2868 5.7011 1.5463 0.3239 0.8670 32.9089 0.2508 'International Tables Vol C 4.2.6.8 and 6.1.1.4'
F 0.0727 0.0534 3.5392 10.2825 2.6412 4.2944 1.5170 0.2615 1.0243 26.1476 0.2776 'International Tables Vol C 4.2.6.8 and 6.1.1.4'

loop_
_citation_id
_citation_doi
_citation_year
1 10.26434/chemrxiv-2025-20l40 2025

loop_
_geom_angle_atom_site_label_1
_geom_angle_site_symmetry_1
_geom_angle_atom_site_label_2
_geom_angle_site_symmetry_2
_geom_angle_atom_site_label_3
_geom_angle_site_symmetry_3
_geom_angle
_geom_angle_publ_flag
N1 . O1 . B1 . 115.39(15) yes
C1 . N4 . C11 . 108.66(16) yes
C1 . N4 . C38 . 128.95(17) yes
C11 . N4 . C38 . 121.86(17) yes
C12 . N3 . C1 . 108.98(16) yes
C12 . N3 . C50 . 124.00(16) yes
C1 . N3 . C50 . 126.98(17) yes
H59 . C59 . C61 . 108.1 no
H59 . C59 . C55 . 108.4 no
C61 . C59 . C55 . 109.88(19) yes
H59 . C59 . C60 . 108.6 no
C61 . C59 . C60 . 109.7(2) yes
C55 . C59 . C60 . 112.19(19) yes
F66 . C4 . C5 . 121.2(2) yes
F66 . C4 . C3 . 120.0(2) yes
C5 . C4 . C3 . 118.8(2) yes
N3 . C12 . H12 . 121.4 no
N3 . C12 . C11 . 107.26(18) yes
H12 . C12 . C11 . 131.3 no
N3 . C1 . N4 . 107.51(17) yes
N3 . C1 . N2 . 119.36(17) yes
N4 . C1 . N2 . 133.13(17) yes
F33 . C29 . C28 . 121.3(2) yes
F33 . C29 . C30 . 119.5(2) yes
C28 . C29 . C30 . 119.2(2) yes
C1 . N2 . N1 . 112.54(16) yes
F65 . C5 . C4 . 119.8(2) yes
F65 . C5 . C6 . 121.4(2) yes
C4 . C5 . C6 . 118.8(2) yes
C17 . C16 . C21 . 113.0(2) yes
C17 . C16 . B1 . 128.12(19) yes
C21 . C16 . B1 . 118.60(19) yes
F64 . C6 . C5 . 115.9(2) yes
F64 . C6 . C7 . 118.63(19) yes
C5 . C6 . C7 . 125.4(2) yes
H54 . C54 . C53 . 119.0 no
H54 . C54 . C55 . 119.8 no
C53 . C54 . C55 . 121.2(2) yes
C54 . C53 . H53 . 118.7 no
C54 . C53 . C52 . 120.8(2) yes
H53 . C53 . C52 . 120.5 no
C32 . C27 . C28 . 112.4(2) yes
C32 . C27 . B1 . 127.87(19) yes
C28 . C27 . B1 . 119.67(18) yes
F26 . C17 . C16 . 120.8(2) yes
F26 . C17 . C18 . 115.1(2) yes
C16 . C17 . C18 . 124.1(2) yes
C27 . C32 . F36 . 119.9(2) yes
C27 . C32 . C31 . 123.9(2) yes
F36 . C32 . C31 . 116.13(19) yes
C6 . C7 . C2 . 112.8(2) yes
C6 . C7 . B1 . 119.71(18) yes
C2 . C7 . B1 . 127.4(2) yes
N3 . C50 . C51 . 119.11(18) yes
N3 . C50 . C55 . 116.64(18) yes
C51 . C50 . C55 . 124.14(18) yes
H44 . C44 . C39 . 107.7 no
H44 . C44 . C46 . 108.5 no
C39 . C44 . C46 . 110.5(2) yes
H44 . C44 . C45 . 107.6 no
C39 . C44 . C45 . 112.6(2) yes
C46 . C44 . C45 . 109.8(2) yes
C44 . C39 . C38 . 122.89(19) yes
C44 . C39 . C40 . 121.0(2) yes
C38 . C39 . C40 . 116.1(2) yes
C38 . C43 . C42 . 116.4(2) yes
C38 . C43 . C47 . 123.00(19) yes
C42 . C43 . C47 . 120.6(2) yes
N4 . C11 . C12 . 107.60(18) yes
N4 . C11 . H11 . 128.1 no
C12 . C11 . H11 . 124.3 no
N4 . C38 . C39 . 117.86(19) yes
N4 . C38 . C43 . 117.30(18) yes
C39 . C38 . C43 . 124.59(19) yes
F35 . C28 . C27 . 118.7(2) yes
F35 . C28 . C29 . 115.67(19) yes
C27 . C28 . C29 . 125.6(2) yes
F63 . C3 . C4 . 119.0(2) yes
F63 . C3 . C2 . 120.4(2) yes
C4 . C3 . C2 . 120.6(2) yes
C59 . C61 . H611 . 109.6 no
C59 . C61 . H612 . 109.1 no
H611 . C61 . H612 . 108.2 no
C59 . C61 . H613 . 110.5 no
H611 . C61 . H613 . 109.8 no
H612 . C61 . H613 . 109.6 no
C7 . C2 . F62 . 120.8(2) yes
C7 . C2 . C3 . 123.6(2) yes
F62 . C2 . C3 . 115.59(19) yes
C53 . C52 . H52 . 119.5 no
C53 . C52 . C51 . 120.9(2) yes
H52 . C52 . C51 . 119.6 no
C52 . C51 . C50 . 116.57(19) yes
C52 . C51 . C56 . 119.8(2) yes
C50 . C51 . C56 . 123.67(19) yes
F24 . C21 . C16 . 118.5(2) yes
F24 . C21 . C20 . 116.6(2) yes
C16 . C21 . C20 . 124.9(2) yes
C59 . C55 . C50 . 122.80(18) yes
C59 . C55 . C54 . 120.84(19) yes
C50 . C55 . C54 . 116.3(2) yes
C59 . C60 . H601 . 109.3 no
C59 . C60 . H602 . 110.4 no
H601 . C60 . H602 . 110.3 no
C59 . C60 . H603 . 108.6 no
H601 . C60 . H603 . 108.0 no
H602 . C60 . H603 . 110.1 no
C43 . C42 . H42 . 121.1 no
C43 . C42 . C41 . 120.8(2) yes
H42 . C42 . C41 . 118.1 no
C43 . C47 . H47 . 108.0 no
C43 . C47 . C49 . 111.7(2) yes
H47 . C47 . C49 . 110.1 no
C43 . C47 . C48 . 111.0(2) yes
H47 . C47 . C48 . 107.0 no
C49 . C47 . C48 . 109.0(3) yes
F25 . C20 . C21 . 121.1(2) yes
F25 . C20 . C19 . 119.5(2) yes
C21 . C20 . C19 . 119.4(2) yes
C47 . C49 . H491 . 106.6 no
C47 . C49 . H492 . 107.2 no
H491 . C49 . H492 . 112.2 no
C47 . C49 . H493 . 106.6 no
H491 . C49 . H493 . 111.3 no
H492 . C49 . H493 . 112.5 no
F22 . C19 . C20 . 121.1(2) yes
F22 . C19 . C18 . 120.0(3) yes
C20 . C19 . C18 . 118.8(2) yes
C44 . C46 . H461 . 108.8 no
C44 . C46 . H462 . 108.0 no
H461 . C46 . H462 . 109.2 no
C44 . C46 . H463 . 109.3 no
H461 . C46 . H463 . 111.9 no
H462 . C46 . H463 . 109.6 no
H581 . C58 . H582 . 109.8 no
H581 . C58 . H583 . 109.0 no
H582 . C58 . H583 . 109.9 no
H581 . C58 . C56 . 108.8 no
H582 . C58 . C56 . 109.8 no
H583 . C58 . C56 . 109.5 no
H571 . C57 . H572 . 109.9 no
H571 . C57 . H573 . 108.5 no
H572 . C57 . H573 . 110.4 no
H571 . C57 . C56 . 109.0 no
H572 . C57 . C56 . 110.1 no
H573 . C57 . C56 . 108.9 no
F23 . C18 . C17 . 120.4(2) yes
F23 . C18 . C19 . 119.8(2) yes
C17 . C18 . C19 . 119.8(2) yes
C58 . C56 . C57 . 111.5(2) yes
C58 . C56 . C51 . 111.35(19) yes
C57 . C56 . C51 . 109.7(2) yes
C58 . C56 . H56 . 107.9 no
C57 . C56 . H56 . 108.0 no
C51 . C56 . H56 . 108.3 no
C42 . C41 . H41 . 122.3 no
C42 . C41 . C40 . 121.1(2) yes
H41 . C41 . C40 . 116.6 no
O1 . N1 . N2 . 108.03(16) yes
C29 . C30 . F34 . 120.9(2) yes
C29 . C30 . C31 . 118.1(2) yes
F34 . C30 . C31 . 121.0(2) yes
F37 . C31 . C32 . 120.3(2) yes
F37 . C31 . C30 . 118.9(2) yes
C32 . C31 . C30 . 120.8(2) yes
C39 . C40 . C41 . 121.1(2) yes
C39 . C40 . H40 . 118.5 no
C41 . C40 . H40 . 120.4 no
C44 . C45 . H451 . 111.7 no
C44 . C45 . H452 . 108.9 no
H451 . C45 . H452 . 107.9 no
C44 . C45 . H453 . 111.0 no
H451 . C45 . H453 . 110.7 no
H452 . C45 . H453 . 106.4 no
C47 . C48 . H481 . 110.3 no
C47 . C48 . H482 . 108.7 no
H481 . C48 . H482 . 111.2 no
C47 . C48 . H483 . 107.7 no
H481 . C48 . H483 . 109.4 no
H482 . C48 . H483 . 109.4 no
C27 . B1 . C7 . 115.57(17) yes
C27 . B1 . C16 . 104.72(18) yes
C7 . B1 . C16 . 115.29(18) yes
C27 . B1 . O1 . 100.46(16) yes
C7 . B1 . O1 . 107.22(18) yes
C16 . B1 . O1 . 112.73(17) yes

loop_
_geom_bond_atom_site_label_1
_geom_bond_site_symmetry_1
_geom_bond_atom_site_label_2
_geom_bond_site_symmetry_2
_geom_bond_distance
_geom_bond_publ_flag
F35 . C28 . 1.362(2) yes
F64 . C6 . 1.355(2) yes
F33 . C29 . 1.343(3) yes
F24 . C21 . 1.357(3) yes
F26 . C17 . 1.353(3) yes
F63 . C3 . 1.350(2) yes
F23 . C18 . 1.348(3) yes
F65 . C5 . 1.340(3) yes
O1 . N1 . 1.317(2) yes
O1 . B1 . 1.537(3) yes
F66 . C4 . 1.343(3) yes
F62 . C2 . 1.349(3) yes
F25 . C20 . 1.349(3) yes
F36 . C32 . 1.346(2) yes
N4 . C1 . 1.347(3) yes
N4 . C11 . 1.387(3) yes
N4 . C38 . 1.460(2) yes
F22 . C19 . 1.342(3) yes
N3 . C12 . 1.384(3) yes
N3 . C1 . 1.349(2) yes
N3 . C50 . 1.455(2) yes
C59 . H59 . 0.993 no
C59 . C61 . 1.520(3) yes
C59 . C55 . 1.515(3) yes
C59 . C60 . 1.524(3) yes
C4 . C5 . 1.375(3) yes
C4 . C3 . 1.373(4) yes
C12 . H12 . 0.914 no
C12 . C11 . 1.344(3) yes
C1 . N2 . 1.373(3) yes
C29 . C28 . 1.373(3) yes
C29 . C30 . 1.377(3) yes
N2 . N1 . 1.283(2) yes
C5 . C6 . 1.379(3) yes
C16 . C17 . 1.386(3) yes
C16 . C21 . 1.393(3) yes
C16 . B1 . 1.642(3) yes
C6 . C7 . 1.393(3) yes
C54 . H54 . 0.947 no
C54 . C53 . 1.381(3) yes
C54 . C55 . 1.391(3) yes
C53 . H53 . 0.951 no
C53 . C52 . 1.379(3) yes
C27 . C32 . 1.391(3) yes
C27 . C28 . 1.395(3) yes
C27 . B1 . 1.647(3) yes
C17 . C18 . 1.380(3) yes
C32 . C31 . 1.376(3) yes
C7 . C2 . 1.394(3) yes
C7 . B1 . 1.646(3) yes
C50 . C51 . 1.395(3) yes
C50 . C55 . 1.403(3) yes
C44 . H44 . 1.004 no
C44 . C39 . 1.517(3) yes
C44 . C46 . 1.528(4) yes
C44 . C45 . 1.535(4) yes
C39 . C38 . 1.397(3) yes
C39 . C40 . 1.397(3) yes
C43 . C38 . 1.391(3) yes
C43 . C42 . 1.397(3) yes
C43 . C47 . 1.521(3) yes
C11 . H11 . 0.956 no
C3 . C2 . 1.379(3) yes
C61 . H611 . 0.987 no
C61 . H612 . 0.989 no
C61 . H613 . 0.969 no
C52 . H52 . 0.933 no
C52 . C51 . 1.397(3) yes
C51 . C56 . 1.521(3) yes
C21 . C20 . 1.370(3) yes
C60 . H601 . 0.988 no
C60 . H602 . 0.962 no
C60 . H603 . 0.990 no
C42 . H42 . 0.924 no
C42 . C41 . 1.379(4) yes
C47 . H47 . 1.005 no
C47 . C49 . 1.536(4) yes
C47 . C48 . 1.496(4) yes
C20 . C19 . 1.370(4) yes
C49 . H491 . 0.970 no
C49 . H492 . 0.958 no
C49 . H493 . 0.968 no
C19 . C18 . 1.375(4) yes
C46 . H461 . 0.968 no
C46 . H462 . 0.995 no
C46 . H463 . 0.964 no
C58 . H581 . 0.984 no
C58 . H582 . 0.972 no
C58 . H583 . 0.982 no
C58 . C56 . 1.532(3) yes
C57 . H571 . 0.989 no
C57 . H572 . 0.966 no
C57 . H573 . 0.983 no
C57 . C56 . 1.529(4) yes
C56 . H56 . 1.008 no
C41 . H41 . 0.938 no
C41 . C40 . 1.372(4) yes
F37 . C31 . 1.349(3) yes
F34 . C30 . 1.333(3) yes
C30 . C31 . 1.376(3) yes
C40 . H40 . 0.962 no
C45 . H451 . 0.964 no
C45 . H452 . 1.016 no
C45 . H453 . 0.982 no
C48 . H481 . 0.970 no
C48 . H482 . 0.970 no
C48 . H483 . 0.991 no

loop_
_platon_squeeze_void_nr
_platon_squeeze_void_average_x
_platon_squeeze_void_average_y
_platon_squeeze_void_average_z
_platon_squeeze_void_volume
_platon_squeeze_void_count_electrons
_platon_squeeze_void_content
1 -0.001 0.000 0.000 199 32 ' '
2 -0.001 0.500 0.500 199 32 ' '
